data_7032002
loop_
_publ_author_name
'Liu, Dan'
'Liu, Xiaojuan'
'Liu, Yongxin'
'Yu, Yang'
'Chen, Fanglin'
'Wang, Cheng'

_publ_section_title
;
 Host-guest interaction dictated selective adsorption and fluorescence
 quenching of a luminescent lightweight metal-organic framework toward
 liquid explosives.
;
_journal_issue 40
_journal_name_full 'Dalton transactions (Cambridge, England : 2003)'
_journal_page_first 15237
_journal_page_last 15244
_journal_paper_doi 10.1039/c4dt01883d
_journal_volume 43
_journal_year 2014
_chemical_formula_moiety 'C32 H30 Mg2 N4 O12'
_chemical_formula_sum 'C32 H30 Mg2 N4 O12'
_chemical_formula_weight 711.22
_chemical_melting_point ?
_chemical_name_systematic
;
 ?
;
_space_group_crystal_system monoclinic
_space_group_IT_number 15
_space_group_name_Hall '-C 2yc'
_space_group_name_H-M_alt 'C 1 2/c 1'
_symmetry_space_group_name_Hall '-C 2yc'
_symmetry_space_group_name_H-M 'C 1 2/c 1'
_atom_sites_solution_hydrogens mixed
_audit_creation_method SHELXL-2013
_cell_angle_alpha 90
_cell_angle_beta 129.5050(10)
_cell_angle_gamma 90
_cell_formula_units_Z 4
_cell_length_a 18.1876(15)
_cell_length_b 17.2441(14)
_cell_length_c 13.5313(11)
_cell_measurement_reflns_used 2911
_cell_measurement_temperature 273(2)
_cell_measurement_theta_max 25.14
_cell_measurement_theta_min 1.87
_cell_volume 3274.4(5)
_computing_cell_refinement 'Bruker SMART'
_computing_data_collection 'Bruker SMART'
_computing_data_reduction 'Bruker SAINT'
_computing_molecular_graphics SHELXP-97
_computing_publication_material SHELXTL
_computing_structure_refinement 'SHELXL-2013 (Sheldrick, 2013)'
_computing_structure_solution 'SHELXS-97 (Sheldrick, 1990)'
_diffrn_ambient_temperature 273(2)
_diffrn_detector_area_resol_mean 9.00cm
_diffrn_measured_fraction_theta_full 0.982
_diffrn_measured_fraction_theta_max 0.991
_diffrn_measurement_device_type 'CCD area detector'
_diffrn_measurement_method 'phi and omega scans'
_diffrn_radiation_type MoK\a
_diffrn_radiation_wavelength 0.71073
_diffrn_reflns_av_R_equivalents 0.0422
_diffrn_reflns_av_unetI/netI 0.0473
_diffrn_reflns_Laue_measured_fraction_full 0.982
_diffrn_reflns_Laue_measured_fraction_max 0.991
_diffrn_reflns_limit_h_max 21
_diffrn_reflns_limit_h_min -19
_diffrn_reflns_limit_k_max 20
_diffrn_reflns_limit_k_min -17
_diffrn_reflns_limit_l_max 8
_diffrn_reflns_limit_l_min -16
_diffrn_reflns_number 8283
_diffrn_reflns_point_group_measured_fraction_full 0.982
_diffrn_reflns_point_group_measured_fraction_max 0.991
_diffrn_reflns_theta_full 25.242
_diffrn_reflns_theta_max 25.142
_diffrn_reflns_theta_min 1.871
_diffrn_source 'fine-focus sealed tube'
_exptl_absorpt_coefficient_mu 0.145
_exptl_absorpt_correction_T_max 0.9879
_exptl_absorpt_correction_T_min 0.9228
_exptl_absorpt_correction_type empirical
_exptl_absorpt_process_details SADABS
_exptl_crystal_colour yellow
_exptl_crystal_density_diffrn 1.443
_exptl_crystal_density_meas ?
_exptl_crystal_density_method 'not measured'
_exptl_crystal_description block
_exptl_crystal_F_000 1480
_exptl_crystal_size_max 0.17
_exptl_crystal_size_mid 0.13
_exptl_crystal_size_min 0.09
_refine_diff_density_max 0.868
_refine_diff_density_min -0.571
_refine_diff_density_rms 0.095
_refine_ls_extinction_method none
_refine_ls_goodness_of_fit_ref 1.065
_refine_ls_hydrogen_treatment mixed
_refine_ls_matrix_type full
_refine_ls_number_parameters 260
_refine_ls_number_reflns 2911
_refine_ls_number_restraints 6
_refine_ls_restrained_S_all 1.074
_refine_ls_R_factor_all 0.0828
_refine_ls_R_factor_gt 0.0654
_refine_ls_shift/su_max 0.000
_refine_ls_shift/su_mean 0.000
_refine_ls_structure_factor_coef Fsqd
_refine_ls_weighting_details 'w=1/[\s^2^(Fo^2^)+(0.1060P)^2^+11.3596P] where P=(Fo^2^+2Fc^2^)/3'
_refine_ls_weighting_scheme calc
_refine_ls_wR_factor_gt 0.1806
_refine_ls_wR_factor_ref 0.1969
_reflns_Friedel_coverage 0.000
_reflns_number_gt 2242
_reflns_number_total 2911
_reflns_threshold_expression 'I > 2\s(I)'
_cod_data_source_file c4dt01883d2.cif
_cod_data_source_block 3'
_cod_depositor_comments
;
The following automatic conversions were performed:

'_chemical_melting_point' value 'not measured' was changed to '?' -
the value is undefined or not given.

Automatic conversion script
Id: cif_fix_values 2281 2013-09-26 08:29:07Z andrius 

 Adding full bibliography for 7031997--7032004.cif.

The following automatic conversions were performed:

'_exptl_crystal_density_meas' value 'none' was changed to '?' - the
value is perceived as not measured.

Automatic conversion script
Id: cif_fix_values 3008 2015-01-20 13:52:24Z robertas 
;
_cod_database_code 7032002
_shelx_space_group_comment
;
The symmetry employed for this shelxl refinement is uniquely defined
by the following loop, which should always be used as a source of
symmetry information in preference to the above space-group names.
They are only intended as comments.
;
_shelxl_version_number 2013-3

loop_
_space_group_symop_operation_xyz
'x, y, z'
'-x, y, -z+1/2'
'x+1/2, y+1/2, z'
'-x+1/2, y+1/2, -z+1/2'
'-x, -y, -z'
'x, -y, z-1/2'
'-x+1/2, -y+1/2, -z'
'x+1/2, -y+1/2, z-1/2'

loop_
_atom_site_label
_atom_site_type_symbol
_atom_site_fract_x
_atom_site_fract_y
_atom_site_fract_z
_atom_site_U_iso_or_equiv
_atom_site_adp_type
_atom_site_occupancy
_atom_site_site_symmetry_order
_atom_site_calc_flag
_atom_site_refinement_flags_posn
_atom_site_refinement_flags_adp
_atom_site_refinement_flags_occupancy
Mg1 Mg 0.0000 0.19446(8) 0.7500 0.0136(4) Uani 1 2 d S T P
Mg2 Mg 0.2500 0.2500 1.0000 0.0135(4) Uani 1 2 d S . P
O1 O 0.07536(16) 0.19999(13) 0.6864(2) 0.0180(5) Uani 1 1 d . . .
O2 O 0.23031(16) 0.18661(13) 0.8551(2) 0.0191(6) Uani 1 1 d . . .
O3 O 0.08853(16) -0.11185(13) 0.3799(2) 0.0201(6) Uani 1 1 d . . .
O4 O 0.23045(16) -0.14887(13) 0.5614(2) 0.0191(6) Uani 1 1 d . . .
O5 O 0.09975(16) 0.27907(13) 0.8893(2) 0.0183(5) Uani 1 1 d . . .
O6 O 0.3643(4) 0.1471(4) 0.5831(7) 0.114(2) Uani 1 1 d . . .
N1 N 0.07407(19) 0.33990(16) 0.9228(3) 0.0186(7) Uani 1 1 d . . .
N2 N 0.2213(4) 0.1627(4) 0.3823(6) 0.0889(18) Uani 1 1 d . . .
C1 C 0.1619(2) 0.10229(19) 0.6775(3) 0.0190(7) Uani 1 1 d . . .
C2 C 0.2399(3) 0.0532(2) 0.7437(4) 0.0318(9) Uani 1 1 d . . .
H2 H 0.295(5) 0.071(4) 0.841(7) 0.085(19) Uiso 1 1 d . . .
C3 C 0.2405(3) -0.0128(2) 0.6844(4) 0.0322(10) Uani 1 1 d . . .
H3 H 0.290(3) -0.047(3) 0.725(4) 0.037(12) Uiso 1 1 d . . .
C4 C 0.1647(2) -0.02907(19) 0.5586(3) 0.0181(7) Uani 1 1 d . . .
C5 C 0.0875(3) 0.0215(2) 0.4913(4) 0.0294(9) Uani 1 1 d . . .
H5 H 0.035(3) 0.009(2) 0.407(5) 0.032(11) Uiso 1 1 d . . .
C6 C 0.0864(3) 0.0860(2) 0.5508(4) 0.0297(9) Uani 1 1 d . . .
H6 H 0.040(3) 0.120(2) 0.513(4) 0.029(11) Uiso 1 1 d . . .
C7 C 0.1563(2) 0.16831(19) 0.7451(3) 0.0169(7) Uani 1 1 d . . .
C8 C 0.1609(2) -0.10257(19) 0.4944(3) 0.0172(7) Uani 1 1 d . . .
C9 C 0.0862(3) 0.4118(2) 0.8976(3) 0.0229(8) Uani 1 1 d . . .
H9 H 0.111(3) 0.416(3) 0.863(4) 0.034(12) Uiso 1 1 d . . .
C10 C 0.0567(3) 0.4751(2) 0.9256(4) 0.0253(8) Uani 1 1 d . . .
H10 H 0.072(3) 0.519(3) 0.912(5) 0.039(13) Uiso 1 1 d . . .
C11 C 0.0153(2) 0.4661(2) 0.9830(3) 0.0216(8) Uani 1 1 d . . .
C12 C 0.0068(3) 0.3907(2) 1.0111(4) 0.0304(9) Uani 1 1 d . . .
H12 H -0.023(4) 0.378(3) 1.047(5) 0.051(14) Uiso 1 1 d . . .
C13 C 0.0364(3) 0.3283(2) 0.9803(4) 0.0285(9) Uani 1 1 d . . .
H13 H 0.030(3) 0.277(3) 0.991(4) 0.030(11) Uiso 1 1 d . . .
C14 C 0.2778(7) 0.1317(5) 0.5007(9) 0.098(2) Uani 1 1 d . . .
H14 H 0.2509 0.0969 0.5221 0.080 Uiso 1 1 calc . U .
C15 C 0.2521(9) 0.2123(6) 0.3398(12) 0.133(4) Uani 1 1 d . . .
H15A H 0.1997 0.2276 0.2538 0.120 Uiso 1 1 calc . U .
H15B H 0.3001 0.1876 0.3411 0.120 Uiso 1 1 calc . U .
H15C H 0.2787 0.2572 0.3941 0.120 Uiso 1 1 calc . U .
C16 C 0.1307(10) 0.1325(10) 0.2993(14) 0.181(5) Uani 1 1 d . U .
H16A H 0.1215 0.0959 0.3441 0.140 Uiso 1 1 calc . U .
H16B H 0.1224 0.1069 0.2299 0.140 Uiso 1 1 calc . U .
H16C H 0.0850 0.1736 0.2662 0.140 Uiso 1 1 calc . U .

loop_
_atom_site_aniso_label
_atom_site_aniso_U_11
_atom_site_aniso_U_22
_atom_site_aniso_U_33
_atom_site_aniso_U_23
_atom_site_aniso_U_13
_atom_site_aniso_U_12
Mg1 0.0139(8) 0.0122(8) 0.0129(8) 0.000 0.0077(7) 0.000
Mg2 0.0140(8) 0.0111(8) 0.0147(8) -0.0013(6) 0.0088(7) -0.0010(6)
O1 0.0181(12) 0.0197(12) 0.0172(12) 0.0009(9) 0.0117(11) 0.0034(9)
O2 0.0158(12) 0.0224(13) 0.0160(12) -0.0052(10) 0.0086(11) -0.0013(10)
O3 0.0182(12) 0.0170(12) 0.0170(12) -0.0041(10) 0.0074(10) -0.0010(10)
O4 0.0196(12) 0.0165(12) 0.0177(12) -0.0008(10) 0.0102(11) 0.0032(10)
O5 0.0143(11) 0.0163(12) 0.0197(12) -0.0078(10) 0.0087(10) -0.0001(9)
O6 0.074(3) 0.118(4) 0.143(5) -0.018(4) 0.065(4) 0.010(3)
N1 0.0119(13) 0.0207(16) 0.0170(15) -0.0057(12) 0.0064(12) 0.0009(11)
N2 0.081(4) 0.113(5) 0.080(4) -0.005(4) 0.055(4) -0.028(4)
C1 0.0173(17) 0.0178(17) 0.0209(18) -0.0029(14) 0.0117(15) -0.0013(13)
C2 0.0214(19) 0.035(2) 0.0198(19) -0.0098(17) 0.0043(17) 0.0066(17)
C3 0.023(2) 0.029(2) 0.025(2) -0.0085(17) 0.0063(17) 0.0090(17)
C4 0.0180(17) 0.0175(17) 0.0158(17) -0.0020(14) 0.0093(15) -0.0008(14)
C5 0.026(2) 0.029(2) 0.0157(19) -0.0057(16) 0.0053(17) 0.0050(16)
C6 0.024(2) 0.028(2) 0.0194(19) -0.0019(16) 0.0057(17) 0.0130(17)
C7 0.0184(17) 0.0163(16) 0.0188(17) -0.0007(14) 0.0132(15) -0.0024(14)
C8 0.0177(17) 0.0159(17) 0.0174(17) -0.0020(13) 0.0109(15) -0.0030(14)
C9 0.0266(19) 0.0241(19) 0.0204(18) 0.0030(15) 0.0161(17) 0.0064(15)
C10 0.029(2) 0.0197(19) 0.026(2) 0.0027(16) 0.0170(18) 0.0053(16)
C11 0.0140(16) 0.0231(19) 0.0207(18) -0.0068(15) 0.0077(15) 0.0008(14)
C12 0.032(2) 0.027(2) 0.045(2) -0.0149(18) 0.030(2) -0.0096(16)
C13 0.031(2) 0.0198(19) 0.041(2) -0.0078(17) 0.026(2) -0.0053(16)
C14 0.089(6) 0.120(7) 0.089(6) 0.014(5) 0.059(5) -0.007(5)
C15 0.220(12) 0.093(6) 0.190(11) 0.005(6) 0.179(11) -0.005(7)
C16 0.161(8) 0.236(10) 0.174(9) 0.008(7) 0.120(7) -0.047(7)

loop_
_atom_type_symbol
_atom_type_description
_atom_type_scat_dispersion_real
_atom_type_scat_dispersion_imag
_atom_type_scat_source
C C 0.0033 0.0016 'International Tables Vol C Tables 4.2.6.8 and 6.1.1.4'
H H 0.0000 0.0000 'International Tables Vol C Tables 4.2.6.8 and 6.1.1.4'
N N 0.0061 0.0033 'International Tables Vol C Tables 4.2.6.8 and 6.1.1.4'
O O 0.0106 0.0060 'International Tables Vol C Tables 4.2.6.8 and 6.1.1.4'
Mg Mg 0.0486 0.0363 'International Tables Vol C Tables 4.2.6.8 and 6.1.1.4'

loop_
_geom_angle_atom_site_label_1
_geom_angle_atom_site_label_2
_geom_angle_atom_site_label_3
_geom_angle
_geom_angle_site_symmetry_1
_geom_angle_site_symmetry_3
O3 Mg1 O3 90.72(14) 5_556 6_556
O3 Mg1 O1 92.48(10) 5_556 .
O3 Mg1 O1 91.30(10) 6_556 .
O3 Mg1 O1 91.30(10) 5_556 2_556
O3 Mg1 O1 92.48(10) 6_556 2_556
O1 Mg1 O1 174.62(15) . 2_556
O3 Mg1 O5 177.11(10) 5_556 .
O3 Mg1 O5 87.42(9) 6_556 .
O1 Mg1 O5 85.35(9) . .
O1 Mg1 O5 90.99(9) 2_556 .
O3 Mg1 O5 87.42(9) 5_556 2_556
O3 Mg1 O5 177.11(9) 6_556 2_556
O1 Mg1 O5 91.00(9) . 2_556
O1 Mg1 O5 85.35(9) 2_556 2_556
O5 Mg1 O5 94.52(14) . 2_556
O3 Mg1 Mg2 144.83(8) 5_556 .
O3 Mg1 Mg2 63.21(6) 6_556 .
O1 Mg1 Mg2 66.68(7) . .
O1 Mg1 Mg2 111.80(7) 2_556 .
O5 Mg1 Mg2 32.32(6) . .
O5 Mg1 Mg2 119.40(8) 2_556 .
O3 Mg1 Mg2 63.21(6) 5_556 2_556
O3 Mg1 Mg2 144.83(8) 6_556 2_556
O1 Mg1 Mg2 111.80(7) . 2_556
O1 Mg1 Mg2 66.68(7) 2_556 2_556
O5 Mg1 Mg2 119.39(8) . 2_556
O5 Mg1 Mg2 32.32(6) 2_556 2_556
Mg2 Mg1 Mg2 149.74(4) . 2_556
O4 Mg2 O4 180.0 6_556 4_556
O4 Mg2 O2 92.03(9) 6_556 7_557
O4 Mg2 O2 87.97(9) 4_556 7_557
O4 Mg2 O2 87.97(9) 6_556 .
O4 Mg2 O2 92.03(9) 4_556 .
O2 Mg2 O2 180.0 7_557 .
O4 Mg2 O5 89.46(9) 6_556 7_557
O4 Mg2 O5 90.54(9) 4_556 7_557
O2 Mg2 O5 94.85(8) 7_557 7_557
O2 Mg2 O5 85.15(8) . 7_557
O4 Mg2 O5 90.54(9) 6_556 .
O4 Mg2 O5 89.46(9) 4_556 .
O2 Mg2 O5 85.15(8) 7_557 .
O2 Mg2 O5 94.85(8) . .
O5 Mg2 O5 180.00(9) 7_557 .
O4 Mg2 Mg1 106.26(7) 6_556 7_557
O4 Mg2 Mg1 73.74(7) 4_556 7_557
O2 Mg2 Mg1 67.80(6) 7_557 7_557
O2 Mg2 Mg1 112.20(6) . 7_557
O5 Mg2 Mg1 31.81(6) 7_557 7_557
O5 Mg2 Mg1 148.19(6) . 7_557
O4 Mg2 Mg1 73.74(7) 6_556 .
O4 Mg2 Mg1 106.26(7) 4_556 .
O2 Mg2 Mg1 112.20(6) 7_557 .
O2 Mg2 Mg1 67.80(6) . .
O5 Mg2 Mg1 148.19(6) 7_557 .
O5 Mg2 Mg1 31.81(6) . .
Mg1 Mg2 Mg1 180.00(4) 7_557 .
C7 O1 Mg1 122.8(2) . .
C7 O2 Mg2 131.7(2) . .
C8 O3 Mg1 142.5(2) . 5_556
C8 O4 Mg2 126.6(2) . 4_546
N1 O5 Mg1 123.15(18) . .
N1 O5 Mg2 120.12(18) . .
Mg1 O5 Mg2 115.86(10) . .
O5 N1 C13 119.9(3) . .
O5 N1 C9 119.3(3) . .
C13 N1 C9 120.9(3) . .
C15 N2 C14 123.7(8) . .
C15 N2 C16 120.3(10) . .
C14 N2 C16 115.5(8) . .
C6 C1 C2 118.6(3) . .
C6 C1 C7 120.7(3) . .
C2 C1 C7 120.5(3) . .
C1 C2 C3 120.4(3) . .
C1 C2 H2 113(3) . .
C3 C2 H2 127(3) . .
C4 C3 C2 120.6(3) . .
C4 C3 H3 116(3) . .
C2 C3 H3 123(3) . .
C3 C4 C5 118.8(3) . .
C3 C4 C8 121.7(3) . .
C5 C4 C8 119.4(3) . .
C6 C5 C4 120.4(3) . .
C6 C5 H5 121(3) . .
C4 C5 H5 119(3) . .
C1 C6 C5 121.0(3) . .
C1 C6 H6 115(3) . .
C5 C6 H6 124(3) . .
O2 C7 O1 125.2(3) . .
O2 C7 C1 118.3(3) . .
O1 C7 C1 116.5(3) . .
O3 C8 O4 126.3(3) . .
O3 C8 C4 116.5(3) . .
O4 C8 C4 117.3(3) . .
N1 C9 C10 120.6(3) . .
N1 C9 H9 117(3) . .
C10 C9 H9 123(3) . .
C9 C10 C11 120.7(4) . .
C9 C10 H10 114(3) . .
C11 C10 H10 125(3) . .
C12 C11 C10 116.9(3) . .
C12 C11 C11 121.4(4) . 5_567
C10 C11 C11 121.7(4) . 5_567
C13 C12 C11 120.8(4) . .
C13 C12 H12 115(3) . .
C11 C12 H12 124(3) . .
N1 C13 C12 120.1(4) . .
N1 C13 H13 114(3) . .
C12 C13 H13 126(3) . .
O6 C14 N2 123.5(8) . .
O6 C14 H14 118.2 . .
N2 C14 H14 118.2 . .
N2 C15 H15A 109.5 . .
N2 C15 H15B 109.5 . .
H15A C15 H15B 109.5 . .
N2 C15 H15C 109.5 . .
H15A C15 H15C 109.5 . .
H15B C15 H15C 109.5 . .
N2 C16 H16A 109.5 . .
N2 C16 H16B 109.5 . .
H16A C16 H16B 109.5 . .
N2 C16 H16C 109.5 . .
H16A C16 H16C 109.5 . .
H16B C16 H16C 109.5 . .

loop_
_geom_bond_atom_site_label_1
_geom_bond_atom_site_label_2
_geom_bond_distance
_geom_bond_site_symmetry_2
Mg1 O3 2.028(2) 5_556
Mg1 O3 2.028(2) 6_556
Mg1 O1 2.032(2) .
Mg1 O1 2.032(2) 2_556
Mg1 O5 2.150(2) .
Mg1 O5 2.150(2) 2_556
Mg1 Mg2 3.6695(5) .
Mg1 Mg2 3.6695(5) 2_556
Mg2 O4 2.058(2) 6_556
Mg2 O4 2.058(2) 4_556
Mg2 O2 2.067(2) 7_557
Mg2 O2 2.067(2) .
Mg2 O5 2.180(2) 7_557
Mg2 O5 2.180(2) .
Mg2 Mg1 3.6695(5) 7_557
O1 C7 1.268(4) .
O2 C7 1.256(4) .
O3 C8 1.251(4) .
O3 Mg1 2.028(2) 5_556
O4 C8 1.265(4) .
O4 Mg2 2.058(2) 4_546
O5 N1 1.339(3) .
O6 C14 1.247(10) .
N1 C13 1.341(5) .
N1 C9 1.341(5) .
N2 C15 1.336(10) .
N2 C14 1.347(10) .
N2 C16 1.376(14) .
C1 C6 1.381(5) .
C1 C2 1.385(5) .
C1 C7 1.504(5) .
C2 C3 1.396(5) .
C2 H2 1.08(7) .
C3 C4 1.376(5) .
C3 H3 0.92(5) .
C4 C5 1.391(5) .
C4 C8 1.513(5) .
C5 C6 1.381(5) .
C5 H5 0.93(5) .
C6 H6 0.87(4) .
C9 C10 1.371(5) .
C9 H9 0.84(5) .
C10 C11 1.392(5) .
C10 H10 0.87(5) .
C11 C12 1.390(5) .
C11 C11 1.490(7) 5_567
C12 C13 1.381(5) .
C12 H12 0.96(5) .
C13 H13 0.92(4) .
C14 H14 0.9300 .
C15 H15A 0.9600 .
C15 H15B 0.9600 .
C15 H15C 0.9600 .
C16 H16A 0.9600 .
C16 H16B 0.9600 .
C16 H16C 0.9600 .

loop_
_geom_hbond_atom_site_label_D
_geom_hbond_atom_site_label_H
_geom_hbond_atom_site_label_A
_geom_hbond_distance_DH
_geom_hbond_distance_HA
_geom_hbond_distance_DA
_geom_hbond_angle_DHA
_geom_hbond_site_symmetry_A
C9 H9 O4 0.84(5) 2.62(4) 3.189(4) 127(4) 4_556
C10 H10 O6 0.87(5) 2.47(5) 3.331(7) 170(4) 4_556
C12 H12 O6 0.96(5) 2.42(5) 3.362(7) 165(4) 8_456
C13 H13 O1 0.92(4) 2.31(4) 2.878(5) 119(3) 2_556
